data_4000454
_journal_name_full 'Chemistry of Materials'
_journal_paper_doi 10.1021/cm049607v
_journal_year 2004
_chemical_formula_moiety '2(C3.41 H5.41 F Ga O4 P)'
_chemical_formula_sum 'C6.82 H10.82 F2 Ga2 O8 P2'
_chemical_formula_weight 460.25
_space_group_IT_number 2
_space_group_name_Hall '-P 1'
_space_group_name_H-M_alt 'P -1'
_symmetry_cell_setting triclinic
_symmetry_Int_Tables_number 2
_symmetry_space_group_name_Hall '-P 1'
_symmetry_space_group_name_H-M 'P -1'
_atom_sites_solution_hydrogens geom
_atom_sites_solution_primary direct
_atom_sites_solution_secondary difmap
_cell_angle_alpha 92.404(5)
_cell_angle_beta 92.955(5)
_cell_angle_gamma 109.187(5)
_cell_formula_units_Z 1
_cell_length_a 4.9587(15)
_cell_length_b 7.078(2)
_cell_length_c 10.024(3)
_cell_measurement_reflns_used 2399
_cell_measurement_temperature 150(2)
_cell_measurement_theta_max 29.21
_cell_measurement_theta_min 3.45
_cell_measurement_wavelength 0.6889
_cell_volume 331.19(17)
_diffrn_ambient_temperature 150(2)
_diffrn_detector_area_resol_mean 8.192
_diffrn_measured_fraction_theta_full 0.88
_diffrn_measured_fraction_theta_max 0.88
_diffrn_measurement_device_type 'Bruker AXS SMART 1K CCD diffractometer'
_diffrn_measurement_method 'omega rotation with narrow frames'
_diffrn_radiation_monochromator Si(111)
_diffrn_radiation_probe x-ray
_diffrn_radiation_source 'Daresbury SRS Station 9.8'
_diffrn_radiation_type Synchrotron
_diffrn_radiation_wavelength 0.6889
_diffrn_reflns_av_R_equivalents 0.0166
_diffrn_reflns_av_unetI/netI 0.0238
_diffrn_reflns_limit_h_max 6
_diffrn_reflns_limit_h_min -7
_diffrn_reflns_limit_k_max 9
_diffrn_reflns_limit_k_min -9
_diffrn_reflns_limit_l_max 13
_diffrn_reflns_limit_l_min -13
_diffrn_reflns_number 3478
_diffrn_reflns_theta_full 29.53
_diffrn_reflns_theta_max 29.53
_diffrn_reflns_theta_min 1.98
_diffrn_standards_number 0
_exptl_absorpt_coefficient_mu 4.373
_exptl_absorpt_correction_T_max 1.00
_exptl_absorpt_correction_T_min 0.89
_exptl_absorpt_correction_type multi-scan
_exptl_absorpt_process_details
;
 Using multiple and symmetry-related data measurements via the program
 SORTAV
  See R.H. Blessing, Acta Crysta (1995), A51, 33-38
;
_exptl_crystal_colour colourless
_exptl_crystal_density_diffrn 2.308
_exptl_crystal_density_method 'not measured'
_exptl_crystal_description plate
_exptl_crystal_F_000 225.8
_exptl_crystal_size_max 0.06
_exptl_crystal_size_mid 0.05
_exptl_crystal_size_min 0.04
_refine_diff_density_max 0.721
_refine_diff_density_min -1.117
_refine_diff_density_rms 0.135
_refine_ls_extinction_method none
_refine_ls_goodness_of_fit_ref 1.069
_refine_ls_hydrogen_treatment mixed
_refine_ls_matrix_type full
_refine_ls_number_parameters 105
_refine_ls_number_reflns 1782
_refine_ls_number_restraints 0
_refine_ls_restrained_S_all 1.069
_refine_ls_R_factor_all 0.0324
_refine_ls_R_factor_gt 0.0281
_refine_ls_shift/su_max 0
_refine_ls_shift/su_mean 0
_refine_ls_structure_factor_coef Fsqd
_refine_ls_weighting_details 'calc w=1/[\s^2^(Fo^2^)+(0.0475P)^2^+0.2731P] where P=(Fo^2^+2Fc^2^)/3'
_refine_ls_weighting_scheme calc
_refine_ls_wR_factor_gt 0.0736
_refine_ls_wR_factor_ref 0.0758
_reflns_number_gt 1595
_reflns_number_total 1782
_reflns_threshold_expression >2sigma(I)
_cod_depositor_comments
;
The following automatic conversions were performed:
'_exptl_absorpt_correction_type' value 'Multi-scan' changed to
'multi-scan' according to
'/home/saulius/struct/CIF-dictionaries/cif_core.dic' dictionary named
'cif_core.dic' version 2.4.1 from 2010-06-29.

Automatic conversion script
Id: cif_fix_enum 1527 2010-12-29 10:47:43Z saulius 
;
_cod_database_code 4000454

loop_
_symmetry_equiv_pos_as_xyz
'x, y, z'
'-x, -y, -z'

loop_
_atom_site_label
_atom_site_type_symbol
_atom_site_fract_x
_atom_site_fract_y
_atom_site_fract_z
_atom_site_U_iso_or_equiv
_atom_site_adp_type
_atom_site_occupancy
_atom_site_symmetry_multiplicity
_atom_site_calc_flag
_atom_site_refinement_flags
_atom_site_disorder_assembly
_atom_site_disorder_group
Ga1 Ga 0 1 1 0.00745(10) Uani 1 2 d S . .
Ga2 Ga 0.5 1.5 1 0.00962(11) Uani 1 2 d S . .
P1 P 0.39967(12) 0.84839(8) 0.82450(6) 0.00825(13) Uani 1 1 d . . .
F1 F 0.1778(3) 1.2728(2) 0.95278(15) 0.0147(3) Uani 1 1 d . . .
O1 O 0.6712(3) 1.0077(2) 0.88863(16) 0.0100(3) Uani 1 1 d . . .
O2 O 0.2847(4) 1.5866(3) 1.14438(18) 0.0161(4) Uani 1 1 d . . .
H1 H 0.1122 1.5142 1.1521 0.030(4) Uiso 1 1 d R . .
H2 H 0.298 1.715 1.1425 0.030(4) Uiso 1 1 d R . .
O3 O 0.3477(4) 0.6397(3) 0.87623(18) 0.0148(3) Uani 1 1 d . . .
O4 O 0.1363(3) 0.9102(3) 0.84057(17) 0.0123(3) Uani 1 1 d . . .
C1 C 0.4488(6) 0.8253(4) 0.6502(3) 0.0139(6) Uani 0.853(6) 1 d P . .
H3 H 0.4594 0.9506 0.6115 0.030(4) Uiso 0.853(6) 1 calc PR . .
H4 H 0.6309 0.8047 0.6402 0.030(4) Uiso 0.853(6) 1 calc PR . .
C2 C 0.2172(6) 0.6572(4) 0.5719(3) 0.0145(6) Uani 0.853(6) 1 d P . .
C3 C 0.1989(6) 0.4572(5) 0.5850(3) 0.0171(6) Uani 0.853(6) 1 d P . .
H5 H 0.3321 0.4272 0.6415 0.030(4) Uiso 0.853(6) 1 calc PR . .
C4 C 0.0170(6) 0.6961(4) 0.4858(3) 0.0172(6) Uani 0.853(6) 1 d P . .
H6 H 0.0277 0.8282 0.4752 0.030(4) Uiso 0.853(6) 1 calc PR . .

loop_
_atom_site_aniso_label
_atom_site_aniso_U_11
_atom_site_aniso_U_22
_atom_site_aniso_U_33
_atom_site_aniso_U_23
_atom_site_aniso_U_13
_atom_site_aniso_U_12
Ga1 0.00254(16) 0.00557(16) 0.01290(18) -0.00118(12) 0.00030(11) -0.00023(12)
Ga2 0.00413(17) 0.00598(17) 0.01694(19) 0.00010(12) 0.00020(12) -0.00062(12)
P1 0.0037(2) 0.0073(2) 0.0126(3) -0.00149(19) 0.00020(18) 0.00062(19)
F1 0.0089(6) 0.0082(6) 0.0239(7) 0.0020(5) -0.0012(5) -0.0010(5)
O1 0.0023(7) 0.0094(7) 0.0163(8) -0.0019(6) -0.0011(6) -0.0001(5)
O2 0.0112(8) 0.0158(8) 0.0212(9) 0.0010(7) 0.0031(7) 0.0041(7)
O3 0.0102(8) 0.0099(7) 0.0221(9) 0.0009(6) -0.0048(6) 0.0014(6)
O4 0.0052(7) 0.0164(8) 0.0149(8) -0.0034(6) 0.0002(6) 0.0037(6)
C1 0.0084(12) 0.0160(13) 0.0130(12) -0.0024(10) 0.0025(9) -0.0016(10)
C2 0.0107(12) 0.0173(13) 0.0132(13) -0.0041(10) 0.0019(10) 0.0020(10)
C3 0.0142(13) 0.0185(14) 0.0173(14) -0.0036(11) -0.0027(10) 0.0047(11)
C4 0.0159(14) 0.0145(13) 0.0206(14) -0.0027(10) 0.0013(11) 0.0047(10)
